data_4517705
loop_
_publ_author_name
'Emami, Marzieh'
'Bikas, Rahman'
'Noshiranzadeh, Nader'
'Kozakiewicz, Anna'
'Lis, Tadeusz'

_publ_section_title
;
 Cu(II)-Hydrazide Coordination Compound Supported on Silica Gel as an
 Efficient and Recyclable Heterogeneous Catalyst for Green Click Synthesis
 of \b-Hydroxy-1,2,3-triazoles in Water
;
_journal_name_full 'ACS Omega'
_journal_paper_doi 10.1021/acsomega.0c01491
_journal_year 2020
_chemical_formula_moiety 'C13 H17 N3 O2'
_chemical_formula_sum 'C13 H17 N3 O2'
_chemical_formula_weight 247.29
_space_group_crystal_system monoclinic
_space_group_IT_number 14
_space_group_name_Hall '-P 2ybc'
_space_group_name_H-M_alt 'P 1 21/c 1'
_atom_sites_solution_hydrogens geom
_atom_sites_solution_primary direct
_atom_sites_solution_secondary difmap
_audit_creation_method SHELXL-2014
_cell_angle_alpha 90
_cell_angle_beta 97.92(2)
_cell_angle_gamma 90
_cell_formula_units_Z 4
_cell_length_a 5.7635(13)
_cell_length_b 24.996(6)
_cell_length_c 8.917(2)
_cell_measurement_reflns_used 865
_cell_measurement_temperature 293(2)
_cell_measurement_theta_max 20.2000
_cell_measurement_theta_min 2.4390
_cell_volume 1272.4(5)
_computing_cell_refinement 'Oxford Diffraction CrysAlis'
_computing_data_collection 'Oxford Diffraction CrysAlis'
_computing_data_reduction 'Oxford Diffraction CrysAlis'
_computing_publication_material 'CIFTAB (Sheldrick, 2014)'
_computing_structure_refinement 'SHELXL-2014 (Sheldrick, 2014)'
_computing_structure_solution 'SHELX-97 (Sheldrick, 1997)'
_diffrn_ambient_temperature 293(2)
_diffrn_detector_area_resol_mean 8.2564
_diffrn_measured_fraction_theta_full 1.000
_diffrn_measured_fraction_theta_max 0.921
_diffrn_measurement_device_type 'Oxford Sapphire CCD'
_diffrn_measurement_method \q/2\q
_diffrn_radiation_type MoK\a
_diffrn_radiation_wavelength 0.71073
_diffrn_reflns_av_R_equivalents 0.1598
_diffrn_reflns_av_unetI/netI 0.2380
_diffrn_reflns_Laue_measured_fraction_full 1.000
_diffrn_reflns_Laue_measured_fraction_max 0.921
_diffrn_reflns_limit_h_max 7
_diffrn_reflns_limit_h_min -7
_diffrn_reflns_limit_k_max 31
_diffrn_reflns_limit_k_min -32
_diffrn_reflns_limit_l_max 9
_diffrn_reflns_limit_l_min -11
_diffrn_reflns_number 8569
_diffrn_reflns_point_group_measured_fraction_full 1.000
_diffrn_reflns_point_group_measured_fraction_max 0.921
_diffrn_reflns_theta_full 25.242
_diffrn_reflns_theta_max 28.318
_diffrn_reflns_theta_min 2.446
_diffrn_source 'fine-focus sealed tube'
_exptl_absorpt_coefficient_mu 0.089
_exptl_absorpt_correction_T_max 0.998
_exptl_absorpt_correction_T_min 0.989
_exptl_absorpt_correction_type analytical
_exptl_absorpt_process_details 'Oxford Diffraction CrysAlis'
_exptl_crystal_colour colourless
_exptl_crystal_density_diffrn 1.291
_exptl_crystal_description block
_exptl_crystal_F_000 528
_exptl_crystal_size_max 0.218
_exptl_crystal_size_mid 0.076
_exptl_crystal_size_min 0.068
_refine_diff_density_max 0.304
_refine_diff_density_min -0.353
_refine_diff_density_rms 0.064
_refine_ls_extinction_method none
_refine_ls_goodness_of_fit_ref 0.996
_refine_ls_hydrogen_treatment constr
_refine_ls_matrix_type full
_refine_ls_number_parameters 163
_refine_ls_number_reflns 2914
_refine_ls_number_restraints 0
_refine_ls_restrained_S_all 0.996
_refine_ls_R_factor_all 0.2462
_refine_ls_R_factor_gt 0.0938
_refine_ls_shift/su_max 0.000
_refine_ls_shift/su_mean 0.000
_refine_ls_structure_factor_coef Fsqd
_refine_ls_weighting_details 'w=1/[\s^2^(Fo^2^)+(0.0542P)^2^] where P=(Fo^2^+2Fc^2^)/3'
_refine_ls_weighting_scheme calc
_refine_ls_wR_factor_gt 0.1592
_refine_ls_wR_factor_ref 0.2273
_reflns_Friedel_coverage 0.000
_reflns_number_gt 1079
_reflns_number_total 2914
_reflns_threshold_expression 'I > 2\s(I)'
_cod_data_source_file ao0c01491_si_003.cif
_cod_data_source_block m5b_a
_cod_original_sg_symbol_H-M 'P 21/c'
_cod_database_code 4517705
_shelx_space_group_comment
;
The symmetry employed for this shelxl refinement is uniquely defined
by the following loop, which should always be used as a source of
symmetry information in preference to the above space-group names.
They are only intended as comments.
;
_shelx_estimated_absorpt_t_min 0.981
_shelx_estimated_absorpt_t_max 0.994
_shelxl_version_number 2014-3

loop_
_space_group_symop_operation_xyz
'x, y, z'
'-x, y+1/2, -z+1/2'
'-x, -y, -z'
'x, -y-1/2, z-1/2'

loop_
_atom_site_label
_atom_site_type_symbol
_atom_site_fract_x
_atom_site_fract_y
_atom_site_fract_z
_atom_site_U_iso_or_equiv
_atom_site_adp_type
_atom_site_occupancy
_atom_site_site_symmetry_order
_atom_site_calc_flag
_atom_site_refinement_flags_posn
_atom_site_refinement_flags_adp
_atom_site_refinement_flags_occupancy
_atom_site_disorder_assembly
_atom_site_disorder_group
C1 C 0.6604(9) 0.4556(2) 0.8008(7) 0.0683(19) Uani 1 1 d . . . . .
H1A H 0.7730 0.4323 0.8487 0.082 Uiso 1 1 calc R U . . .
C2 C 0.7093(10) 0.5093(3) 0.8005(8) 0.080(2) Uani 1 1 d . . . . .
H2A H 0.8526 0.5222 0.8474 0.096 Uiso 1 1 calc R U . . .
C3 C 0.5441(10) 0.5438(2) 0.7304(7) 0.0628(17) Uani 1 1 d . . . . .
H3A H 0.5755 0.5803 0.7297 0.075 Uiso 1 1 calc R U . . .
C4 C 0.3375(11) 0.5254(2) 0.6627(7) 0.0697(19) Uani 1 1 d . . . . .
H4A H 0.2270 0.5490 0.6140 0.084 Uiso 1 1 calc R U . . .
C5 C 0.2884(9) 0.4708(2) 0.6652(7) 0.0588(16) Uani 1 1 d . . . . .
H5A H 0.1433 0.4583 0.6204 0.071 Uiso 1 1 calc R U . . .
C6 C 0.4533(8) 0.4351(2) 0.7336(5) 0.0364(12) Uani 1 1 d . . . . .
C7 C 0.4104(7) 0.3754(2) 0.7431(5) 0.0337(12) Uani 1 1 d . . . . .
H7A H 0.5594 0.3573 0.7364 0.040 Uiso 1 1 calc R U . . .
C8 C 0.3339(8) 0.3601(2) 0.8930(5) 0.0375(12) Uani 1 1 d . . . . .
H8A H 0.4407 0.3757 0.9749 0.045 Uiso 1 1 calc R U . . .
H8B H 0.1787 0.3744 0.8982 0.045 Uiso 1 1 calc R U . . .
O9 O 0.3305(5) 0.30378(13) 0.9107(3) 0.0449(9) Uani 1 1 d . . . . .
H9A H 0.2836 0.2898 0.8290 0.067 Uiso 1 1 calc R U . . .
N10 N 0.2389(6) 0.35564(15) 0.6176(4) 0.0324(10) Uani 1 1 d . . . . .
N11 N 0.0062(6) 0.36067(17) 0.6221(4) 0.0393(11) Uani 1 1 d . . . . .
N12 N -0.1011(6) 0.34196(16) 0.4918(4) 0.0360(10) Uani 1 1 d . . . . .
C13 C 0.0618(7) 0.32508(17) 0.4062(5) 0.0262(11) Uani 1 1 d . . . . .
C14 C 0.2802(7) 0.33435(18) 0.4853(5) 0.0328(12) Uani 1 1 d . . . . .
H14A H 0.4248 0.3274 0.4542 0.039 Uiso 1 1 calc R U . . .
C15 C -0.0073(7) 0.30376(19) 0.2493(5) 0.0315(12) Uani 1 1 d . . . . .
C16 C -0.0930(8) 0.3487(2) 0.1425(5) 0.0462(14) Uani 1 1 d . . . . .
H16A H -0.2306 0.3644 0.1736 0.069 Uiso 1 1 calc R U . . .
H16B H 0.0272 0.3754 0.1443 0.069 Uiso 1 1 calc R U . . .
H16C H -0.1299 0.3348 0.0416 0.069 Uiso 1 1 calc R U . . .
C17 C -0.1945(8) 0.2600(2) 0.2493(6) 0.0502(15) Uani 1 1 d . . . . .
H17A H -0.3318 0.2749 0.2831 0.075 Uiso 1 1 calc R U . . .
H17B H -0.2341 0.2462 0.1486 0.075 Uiso 1 1 calc R U . . .
H17C H -0.1346 0.2317 0.3162 0.075 Uiso 1 1 calc R U . . .
O18 O 0.1985(4) 0.28138(13) 0.1987(3) 0.0379(9) Uani 1 1 d . . . . .
H18A H 0.2081 0.2919 0.1127 0.057 Uiso 1 1 calc R U . . .

loop_
_atom_site_aniso_label
_atom_site_aniso_U_11
_atom_site_aniso_U_22
_atom_site_aniso_U_33
_atom_site_aniso_U_23
_atom_site_aniso_U_13
_atom_site_aniso_U_12
C1 0.051(3) 0.041(4) 0.106(5) -0.011(4) -0.015(3) -0.015(3)
C2 0.064(4) 0.040(5) 0.128(7) -0.009(4) -0.013(4) -0.018(3)
C3 0.079(4) 0.033(4) 0.076(5) -0.005(3) 0.013(4) -0.007(3)
C4 0.089(5) 0.033(4) 0.078(5) 0.012(3) -0.017(4) 0.007(3)
C5 0.062(4) 0.039(4) 0.069(4) 0.005(3) -0.012(3) 0.001(3)
C6 0.048(3) 0.026(3) 0.035(3) 0.000(2) 0.007(2) -0.004(2)
C7 0.026(2) 0.039(3) 0.035(3) 0.000(2) -0.001(2) 0.001(2)
C8 0.050(3) 0.036(3) 0.025(3) -0.003(2) 0.000(2) 0.001(2)
O9 0.063(2) 0.036(2) 0.034(2) -0.0038(17) 0.0027(17) -0.0066(18)
N10 0.031(2) 0.033(3) 0.033(2) -0.0023(19) 0.0032(18) 0.0026(18)
N11 0.036(2) 0.044(3) 0.039(3) -0.008(2) 0.0079(19) 0.002(2)
N12 0.033(2) 0.041(3) 0.034(2) -0.008(2) 0.0059(19) -0.0016(19)
C13 0.030(2) 0.024(3) 0.025(3) 0.000(2) 0.006(2) -0.001(2)
C14 0.036(3) 0.035(3) 0.030(3) -0.005(2) 0.013(2) 0.001(2)
C15 0.029(3) 0.035(3) 0.030(3) -0.003(2) 0.002(2) 0.006(2)
C16 0.055(3) 0.053(4) 0.027(3) 0.001(3) -0.006(2) 0.018(3)
C17 0.041(3) 0.049(4) 0.062(4) -0.019(3) 0.009(3) -0.008(3)
O18 0.0368(18) 0.051(3) 0.0280(18) -0.0013(16) 0.0130(14) 0.0093(16)

loop_
_atom_type_symbol
_atom_type_description
_atom_type_scat_dispersion_real
_atom_type_scat_dispersion_imag
_atom_type_scat_source
C C 0.0033 0.0016 'International Tables Vol C Tables 4.2.6.8 and 6.1.1.4'
H H 0.0000 0.0000 'International Tables Vol C Tables 4.2.6.8 and 6.1.1.4'
N N 0.0061 0.0033 'International Tables Vol C Tables 4.2.6.8 and 6.1.1.4'
O O 0.0106 0.0060 'International Tables Vol C Tables 4.2.6.8 and 6.1.1.4'

loop_
_geom_angle_atom_site_label_1
_geom_angle_atom_site_label_2
_geom_angle_atom_site_label_3
_geom_angle
_geom_angle_site_symmetry_1
_geom_angle_site_symmetry_3
_geom_angle_publ_flag
C6 C1 C2 122.4(6) . . ?
C6 C1 H1A 118.8 . . ?
C2 C1 H1A 118.8 . . ?
C3 C2 C1 119.1(6) . . ?
C3 C2 H2A 120.4 . . ?
C1 C2 H2A 120.4 . . ?
C4 C3 C2 120.5(6) . . ?
C4 C3 H3A 119.8 . . ?
C2 C3 H3A 119.8 . . ?
C3 C4 C5 120.0(6) . . ?
C3 C4 H4A 120.0 . . ?
C5 C4 H4A 120.0 . . ?
C6 C5 C4 120.6(5) . . ?
C6 C5 H5A 119.7 . . ?
C4 C5 H5A 119.7 . . ?
C1 C6 C5 117.4(5) . . ?
C1 C6 C7 119.1(5) . . ?
C5 C6 C7 123.5(5) . . ?
N10 C7 C8 109.9(4) . . ?
N10 C7 C6 112.7(4) . . ?
C8 C7 C6 111.5(4) . . ?
N10 C7 H7A 107.5 . . ?
C8 C7 H7A 107.5 . . ?
C6 C7 H7A 107.5 . . ?
O9 C8 C7 111.1(4) . . ?
O9 C8 H8A 109.4 . . ?
C7 C8 H8A 109.4 . . ?
O9 C8 H8B 109.4 . . ?
C7 C8 H8B 109.4 . . ?
H8A C8 H8B 108.0 . . ?
C8 O9 H9A 109.5 . . ?
C14 N10 N11 111.0(4) . . ?
C14 N10 C7 128.1(4) . . ?
N11 N10 C7 120.7(4) . . ?
N12 N11 N10 106.6(3) . . ?
N11 N12 C13 109.2(3) . . ?
N12 C13 C14 108.3(4) . . ?
N12 C13 C15 121.4(4) . . ?
C14 C13 C15 130.2(4) . . ?
N10 C14 C13 104.9(4) . . ?
N10 C14 H14A 127.6 . . ?
C13 C14 H14A 127.6 . . ?
O18 C15 C13 107.9(3) . . ?
O18 C15 C16 107.6(4) . . ?
C13 C15 C16 110.3(4) . . ?
O18 C15 C17 109.4(4) . . ?
C13 C15 C17 110.5(4) . . ?
C16 C15 C17 111.1(4) . . ?
C15 C16 H16A 109.5 . . ?
C15 C16 H16B 109.5 . . ?
H16A C16 H16B 109.5 . . ?
C15 C16 H16C 109.5 . . ?
H16A C16 H16C 109.5 . . ?
H16B C16 H16C 109.5 . . ?
C15 C17 H17A 109.5 . . ?
C15 C17 H17B 109.5 . . ?
H17A C17 H17B 109.5 . . ?
C15 C17 H17C 109.5 . . ?
H17A C17 H17C 109.5 . . ?
H17B C17 H17C 109.5 . . ?
C15 O18 H18A 109.5 . . ?

loop_
_geom_bond_atom_site_label_1
_geom_bond_atom_site_label_2
_geom_bond_distance
_geom_bond_site_symmetry_2
_geom_bond_publ_flag
C1 C6 1.359(6) . ?
C1 C2 1.374(8) . ?
C1 H1A 0.9300 . ?
C2 C3 1.370(7) . ?
C2 H2A 0.9300 . ?
C3 C4 1.341(7) . ?
C3 H3A 0.9300 . ?
C4 C5 1.394(8) . ?
C4 H4A 0.9300 . ?
C5 C6 1.383(7) . ?
C5 H5A 0.9300 . ?
C6 C7 1.517(6) . ?
C7 N10 1.472(5) . ?
C7 C8 1.513(6) . ?
C7 H7A 0.9800 . ?
C8 O9 1.417(5) . ?
C8 H8A 0.9700 . ?
C8 H8B 0.9700 . ?
O9 H9A 0.8200 . ?
N10 C14 1.345(5) . ?
N10 N11 1.353(4) . ?
N11 N12 1.324(5) . ?
N12 C13 1.356(5) . ?
C13 C14 1.376(5) . ?
C13 C15 1.498(6) . ?
C14 H14A 0.9300 . ?
C15 O18 1.439(5) . ?
C15 C16 1.511(6) . ?
C15 C17 1.536(6) . ?
C16 H16A 0.9600 . ?
C16 H16B 0.9600 . ?
C16 H16C 0.9600 . ?
C17 H17A 0.9600 . ?
C17 H17B 0.9600 . ?
C17 H17C 0.9600 . ?
O18 H18A 0.8200 . ?

loop_
_geom_hbond_atom_site_label_D
_geom_hbond_atom_site_label_H
_geom_hbond_atom_site_label_A
_geom_hbond_distance_DH
_geom_hbond_distance_HA
_geom_hbond_distance_DA
_geom_hbond_angle_DHA
_geom_hbond_site_symmetry_A
O9 H9A N10 0.82 2.49 2.900(5) 112.2 .
O9 H9A O18 0.82 2.14 2.879(4) 149.2 4_566
O18 H18A O9 0.82 2.04 2.833(4) 161.2 1_554

loop_
_geom_torsion_atom_site_label_1
_geom_torsion_atom_site_label_2
_geom_torsion_atom_site_label_3
_geom_torsion_atom_site_label_4
_geom_torsion
_geom_torsion_site_symmetry_1
_geom_torsion_site_symmetry_2
_geom_torsion_site_symmetry_3
_geom_torsion_site_symmetry_4
_geom_torsion_publ_flag
C6 C1 C2 C3 0.1(10) . . . . ?
C1 C2 C3 C4 -0.1(10) . . . . ?
C2 C3 C4 C5 0.9(10) . . . . ?
C3 C4 C5 C6 -1.7(9) . . . . ?
C2 C1 C6 C5 -0.8(9) . . . . ?
C2 C1 C6 C7 -178.2(5) . . . . ?
C4 C5 C6 C1 1.6(8) . . . . ?
C4 C5 C6 C7 178.9(5) . . . . ?
C1 C6 C7 N10 -154.9(5) . . . . ?
C5 C6 C7 N10 27.9(6) . . . . ?
C1 C6 C7 C8 81.0(6) . . . . ?
C5 C6 C7 C8 -96.2(5) . . . . ?
N10 C7 C8 O9 63.7(5) . . . . ?
C6 C7 C8 O9 -170.6(4) . . . . ?
C8 C7 N10 C14 -140.8(5) . . . . ?
C6 C7 N10 C14 94.2(5) . . . . ?
C8 C7 N10 N11 43.5(6) . . . . ?
C6 C7 N10 N11 -81.5(5) . . . . ?
C14 N10 N11 N12 0.5(5) . . . . ?
C7 N10 N11 N12 176.9(4) . . . . ?
N10 N11 N12 C13 0.3(5) . . . . ?
N11 N12 C13 C14 -0.9(5) . . . . ?
N11 N12 C13 C15 -177.6(4) . . . . ?
N11 N10 C14 C13 -1.0(5) . . . . ?
C7 N10 C14 C13 -177.1(4) . . . . ?
N12 C13 C14 N10 1.2(5) . . . . ?
C15 C13 C14 N10 177.4(5) . . . . ?
N12 C13 C15 O18 -170.8(4) . . . . ?
C14 C13 C15 O18 13.4(7) . . . . ?
N12 C13 C15 C16 72.0(5) . . . . ?
C14 C13 C15 C16 -103.8(5) . . . . ?
N12 C13 C15 C17 -51.2(6) . . . . ?
C14 C13 C15 C17 132.9(5) . . . . ?
